data_2204402
loop_
_publ_author_name
'Cao, De-Yong'
'Chen, Li-Gong'
'Song, Jian'
'Feng, Rong-Xiu'
'Lou, Ke-Xia'

_publ_section_title
3-Chloro-<i>N</i>-[7-fluoro-3-oxo-4-(prop-2-ynyl)-3,4-dihydro-2<i>H</i>-1,4-benzoxazin-6-yl]-2,2-dimethylpropionamide
_journal_issue 10
_journal_name_full 'Acta Crystallographica Section E'
_journal_page_first o1788
_journal_page_last o1789
_journal_paper_doi 10.1107/S160053680402121X
_journal_volume 60
_journal_year 2004
_chemical_formula_iupac 'C16 H16 Cl F N2 O3'
_chemical_formula_moiety 'C16 H16 Cl F N2 O3'
_chemical_formula_sum 'C16 H16 Cl F N2 O3'
_chemical_formula_weight 338.76
_chemical_name_systematic
;3-Chloro-N-(7-fluoro-3-oxo-4-(prop-2-ynyl)-3,4-dihydro-2H-1,4-benzoxazin-6-yl)-
2,2-dimethylpropionamide
;
_space_group_IT_number 14
_symmetry_cell_setting monoclinic
_symmetry_space_group_name_Hall '-P 2ybc'
_symmetry_space_group_name_H-M 'P 1 21/c 1'
_cell_angle_alpha 90.00
_cell_angle_beta 111.607(5)
_cell_angle_gamma 90.00
_cell_formula_units_Z 4
_cell_length_a 13.292(4)
_cell_length_b 7.529(2)
_cell_length_c 17.213(5)
_cell_measurement_reflns_used 903
_cell_measurement_temperature 293(2)
_cell_measurement_theta_max 25.85
_cell_measurement_theta_min 2.55
_cell_volume 1601.6(8)
_computing_cell_refinement SMART
_computing_data_collection 'SMART (Bruker, 1997)'
_computing_data_reduction 'SAINT (Bruker, 1997)'
_computing_molecular_graphics 'SHELXTL (Bruker, 1997)'
_computing_publication_material SHELXTL
_computing_structure_refinement 'SHELXL97 (Sheldrick, 1997)'
_computing_structure_solution 'SHELXS97 (Sheldrick, 1997)'
_diffrn_ambient_temperature 293(2)
_diffrn_measured_fraction_theta_full 0.999
_diffrn_measured_fraction_theta_max 0.999
_diffrn_measurement_device_type 'Bruker SMART 1000 CCD area-detector'
_diffrn_measurement_method '\f and \w'
_diffrn_radiation_monochromator graphite
_diffrn_radiation_source 'fine-focus sealed tube'
_diffrn_radiation_type MoK\a
_diffrn_radiation_wavelength 0.71073
_diffrn_reflns_av_R_equivalents 0.0221
_diffrn_reflns_av_sigmaI/netI 0.0283
_diffrn_reflns_limit_h_max 15
_diffrn_reflns_limit_h_min -15
_diffrn_reflns_limit_k_max 8
_diffrn_reflns_limit_k_min -8
_diffrn_reflns_limit_l_max 19
_diffrn_reflns_limit_l_min -20
_diffrn_reflns_number 6555
_diffrn_reflns_theta_full 25.01
_diffrn_reflns_theta_max 25.01
_diffrn_reflns_theta_min 2.47
_diffrn_standards_number 0
_exptl_absorpt_coefficient_mu 0.265
_exptl_absorpt_correction_T_max 0.948
_exptl_absorpt_correction_T_min 0.930
_exptl_absorpt_correction_type multi-scan
_exptl_absorpt_process_details '(SADABS; Bruker, 1997)'
_exptl_crystal_colour colorless
_exptl_crystal_density_diffrn 1.405
_exptl_crystal_density_method 'not measured'
_exptl_crystal_description block
_exptl_crystal_F_000 704
_exptl_crystal_size_max 0.26
_exptl_crystal_size_mid 0.24
_exptl_crystal_size_min 0.20
_refine_diff_density_max 0.187
_refine_diff_density_min -0.227
_refine_ls_extinction_coef 0.0320(19)
_refine_ls_extinction_method none
_refine_ls_goodness_of_fit_ref 1.029
_refine_ls_hydrogen_treatment constr
_refine_ls_matrix_type full
_refine_ls_number_parameters 210
_refine_ls_number_reflns 2813
_refine_ls_number_restraints 0
_refine_ls_restrained_S_all 1.029
_refine_ls_R_factor_all 0.0555
_refine_ls_R_factor_gt 0.0367
_refine_ls_shift/su_max 0.001
_refine_ls_shift/su_mean 0.000
_refine_ls_structure_factor_coef Fsqd
_refine_ls_weighting_details 'calc w = 1/[\s^2^(Fo^2^)+(0.0478P)^2^+0.4903P] where P = (Fo^2^+2Fc^2^)/3'
_refine_ls_weighting_scheme calc
_refine_ls_wR_factor_ref 0.1027
_reflns_number_gt 2157
_reflns_number_total 2813
_reflns_threshold_expression I>2\s(I)
_cod_data_source_file wn6255.cif
_cod_data_source_block I
_cod_depositor_comments
;
The following automatic conversions were performed:
'_symmetry_cell_setting' value 'Monoclinic' changed to 'monoclinic'
according to '/home/saulius/struct/CIF-dictionaries/cif_core.dic'
dictionary named 'cif_core.dic' version 2.4.1 from 2010-06-29.

Automatic conversion script
Id: cif_fix_enum 1527 2010-12-29 10:47:43Z saulius 

The following automatic conversions were performed:

'_symmetry_cell_setting' value 'Monoclinic' changed to 'monoclinic'
according to /home/saulius/struct/CIF-dictionaries/cif_core.dic
dictionary named 'cif_core.dic' version 2.4.1 from 2010-06-29.

Automatic conversion script
Id: cif_fix_values 1715 2011-07-08 13:25:40Z adriana 
;
_cod_original_cell_volume 1601.5(8)
_cod_original_sg_symbol_H-M 'P 21/c'
_cod_database_code 2204402
_cod_database_fobs_code 2204402

loop_
_symmetry_equiv_pos_as_xyz
'x, y, z'
'-x, y+1/2, -z+1/2'
'-x, -y, -z'
'x, -y-1/2, z-1/2'

loop_
_atom_site_label
_atom_site_fract_x
_atom_site_fract_y
_atom_site_fract_z
_atom_site_U_iso_or_equiv
_atom_site_adp_type
_atom_site_calc_flag
_atom_site_refinement_flags
_atom_site_occupancy
_atom_site_type_symbol
Cl1 0.91868(5) -0.07858(8) 1.13147(4) 0.0663(2) Uani d . 1 Cl
F1 0.81674(10) 0.1382(2) 0.79840(7) 0.0682(4) Uani d . 1 F
O1 0.22392(13) 0.0684(3) 0.71987(10) 0.0779(6) Uani d . 1 O
O2 0.44259(11) 0.0558(2) 0.65097(8) 0.0512(4) Uani d . 1 O
O3 0.71855(11) 0.2528(2) 1.03954(8) 0.0520(4) Uani d . 1 O
N1 0.40373(13) 0.0734(2) 0.79758(9) 0.0418(4) Uani d . 1 N
N2 0.79358(12) 0.1861(2) 0.94458(9) 0.0412(4) Uani d . 1 N
H2 0.8546 0.1760 0.9383 0.049 Uiso calc R 1 H
C1 0.31677(17) 0.0874(3) 0.72457(13) 0.0493(5) Uani d . 1 C
C2 0.34319(17) 0.1297(3) 0.64876(12) 0.0521(6) Uani d . 1 C
H2A 0.2852 0.0859 0.5995 0.063 Uiso calc R 1 H
H2B 0.3462 0.2577 0.6435 0.063 Uiso calc R 1 H
C3 0.52753(16) 0.0879(3) 0.72459(11) 0.0400(5) Uani d . 1 C
C4 0.51018(15) 0.1004(2) 0.79943(11) 0.0347(4) Uani d . 1 C
C5 0.38506(17) 0.0371(3) 0.87512(12) 0.0504(6) Uani d . 1 C
H5A 0.3149 -0.0189 0.8613 0.060 Uiso calc R 1 H
H5B 0.4396 -0.0455 0.9090 0.060 Uiso calc R 1 H
C6 0.38873(17) 0.1984(4) 0.92369(13) 0.0531(6) Uani d . 1 C
C7 0.3922(2) 0.3282(4) 0.96123(16) 0.0721(8) Uani d . 1 C
H7 0.3950 0.4320 0.9912 0.087 Uiso calc R 1 H
C8 0.63041(17) 0.0995(3) 0.72369(12) 0.0474(5) Uani d . 1 C
H8 0.6425 0.0884 0.6740 0.057 Uiso calc R 1 H
C9 0.71438(16) 0.1279(3) 0.79782(12) 0.0441(5) Uani d . 1 C
C10 0.70083(15) 0.1489(3) 0.87340(11) 0.0363(4) Uani d . 1 C
C11 0.59669(15) 0.1336(3) 0.87329(11) 0.0356(4) Uani d . 1 C
H11 0.5849 0.1457 0.9230 0.043 Uiso calc R 1 H
C12 0.79899(15) 0.2359(2) 1.02187(11) 0.0352(4) Uani d . 1 C
C13 0.91208(15) 0.2731(3) 1.08707(11) 0.0376(5) Uani d . 1 C
C14 1.00477(16) 0.2526(3) 1.05529(13) 0.0537(6) Uani d . 1 C
H14A 1.0717 0.2856 1.0987 0.081 Uiso calc R 1 H
H14B 0.9920 0.3282 1.0077 0.081 Uiso calc R 1 H
H14C 1.0088 0.1313 1.0396 0.081 Uiso calc R 1 H
C15 0.9109(2) 0.4652(3) 1.11847(14) 0.0577(6) Uani d . 1 C
H15A 0.8571 0.4752 1.1432 0.087 Uiso calc R 1 H
H15B 0.8942 0.5461 1.0723 0.087 Uiso calc R 1 H
H15C 0.9807 0.4936 1.1594 0.087 Uiso calc R 1 H
C16 0.92862(18) 0.1504(3) 1.16103(12) 0.0479(5) Uani d . 1 C
H16A 0.8746 0.1767 1.1849 0.058 Uiso calc R 1 H
H16B 0.9994 0.1724 1.2036 0.058 Uiso calc R 1 H

loop_
_atom_site_aniso_label
_atom_site_aniso_U_11
_atom_site_aniso_U_22
_atom_site_aniso_U_33
_atom_site_aniso_U_12
_atom_site_aniso_U_13
_atom_site_aniso_U_23
Cl1 0.0752(4) 0.0436(4) 0.0741(4) 0.0061(3) 0.0203(3) 0.0086(3)
F1 0.0442(7) 0.1167(12) 0.0501(7) -0.0021(7) 0.0248(6) -0.0090(7)
O1 0.0375(9) 0.1241(17) 0.0610(10) -0.0074(9) 0.0053(8) 0.0119(10)
O2 0.0483(9) 0.0657(10) 0.0301(7) 0.0010(7) 0.0032(6) -0.0082(7)
O3 0.0396(8) 0.0778(11) 0.0392(7) -0.0011(7) 0.0153(6) -0.0094(7)
N1 0.0375(9) 0.0513(11) 0.0328(8) -0.0056(8) 0.0087(7) 0.0023(7)
N2 0.0310(8) 0.0579(11) 0.0338(8) -0.0018(8) 0.0108(7) -0.0053(8)
C1 0.0412(13) 0.0554(14) 0.0430(12) -0.0035(10) 0.0057(10) 0.0019(10)
C2 0.0475(13) 0.0594(15) 0.0361(11) -0.0019(11) -0.0004(9) 0.0023(10)
C3 0.0457(12) 0.0399(11) 0.0296(10) 0.0003(9) 0.0082(8) -0.0030(8)
C4 0.0377(11) 0.0330(10) 0.0324(10) -0.0008(8) 0.0116(8) 0.0024(8)
C5 0.0392(12) 0.0671(16) 0.0432(12) -0.0098(10) 0.0131(9) 0.0097(11)
C6 0.0455(12) 0.0794(18) 0.0380(11) -0.0016(12) 0.0194(10) 0.0045(12)
C7 0.0785(18) 0.095(2) 0.0531(15) -0.0034(16) 0.0360(14) -0.0070(15)
C8 0.0519(13) 0.0618(14) 0.0316(10) 0.0021(11) 0.0191(9) -0.0049(9)
C9 0.0352(11) 0.0587(14) 0.0405(11) 0.0020(9) 0.0165(9) -0.0028(10)
C10 0.0367(10) 0.0403(11) 0.0306(9) 0.0011(8) 0.0107(8) -0.0009(8)
C11 0.0372(11) 0.0406(11) 0.0284(9) -0.0002(8) 0.0114(8) -0.0002(8)
C12 0.0388(11) 0.0335(10) 0.0335(10) 0.0006(8) 0.0135(8) 0.0018(8)
C13 0.0393(10) 0.0385(11) 0.0324(10) -0.0049(9) 0.0100(8) -0.0038(8)
C14 0.0395(12) 0.0697(16) 0.0501(12) -0.0134(11) 0.0144(10) -0.0111(11)
C15 0.0665(15) 0.0481(14) 0.0555(14) -0.0117(11) 0.0190(11) -0.0137(11)
C16 0.0480(12) 0.0515(13) 0.0358(10) -0.0010(10) 0.0054(9) -0.0012(9)

loop_
_atom_type_symbol
_atom_type_description
_atom_type_scat_dispersion_real
_atom_type_scat_dispersion_imag
_atom_type_scat_source
C C 0.0033 0.0016 'International Tables Vol C Tables 4.2.6.8 and 6.1.1.4'
H H 0.0000 0.0000 'International Tables Vol C Tables 4.2.6.8 and 6.1.1.4'
N N 0.0061 0.0033 'International Tables Vol C Tables 4.2.6.8 and 6.1.1.4'
O O 0.0106 0.0060 'International Tables Vol C Tables 4.2.6.8 and 6.1.1.4'
F F 0.0171 0.0103 'International Tables Vol C Tables 4.2.6.8 and 6.1.1.4'
I I -0.4742 1.8119 'International Tables Vol C Tables 4.2.6.8 and 6.1.1.4'

loop_
_geom_angle_atom_site_label_1
_geom_angle_atom_site_label_2
_geom_angle_atom_site_label_3
_geom_angle
C3 O2 C2 113.34(15)
C1 N1 C4 120.68(16)
C1 N1 C5 118.83(17)
C4 N1 C5 120.45(15)
C12 N2 C10 128.32(16)
C12 N2 H2 115.8
C10 N2 H2 115.8
O1 C1 N1 123.2(2)
O1 C1 C2 121.51(19)
N1 C1 C2 115.24(19)
O2 C2 C1 113.91(17)
O2 C2 H2A 108.8
C1 C2 H2A 108.8
O2 C2 H2B 108.8
C1 C2 H2B 108.8
H2A C2 H2B 107.7
O2 C3 C8 118.93(17)
O2 C3 C4 120.36(18)
C8 C3 C4 120.64(17)
C11 C4 C3 119.75(18)
C11 C4 N1 121.99(16)
C3 C4 N1 118.24(16)
C6 C5 N1 112.50(18)
C6 C5 H5A 109.1
N1 C5 H5A 109.1
C6 C5 H5B 109.1
N1 C5 H5B 109.1
H5A C5 H5B 107.8
C7 C6 C5 178.7(2)
C6 C7 H7 180.0
C9 C8 C3 118.19(18)
C9 C8 H8 120.9
C3 C8 H8 120.9
F1 C9 C8 119.11(17)
F1 C9 C10 117.53(17)
C8 C9 C10 123.35(18)
C9 C10 C11 117.60(16)
C9 C10 N2 117.65(17)
C11 C10 N2 124.75(16)
C4 C11 C10 120.37(16)
C4 C11 H11 119.8
C10 C11 H11 119.8
O3 C12 N2 122.49(17)
O3 C12 C13 120.70(16)
N2 C12 C13 116.80(16)
C16 C13 C14 110.55(18)
C16 C13 C12 107.57(16)
C14 C13 C12 114.93(16)
C16 C13 C15 106.99(16)
C14 C13 C15 109.42(17)
C12 C13 C15 107.04(16)
C13 C14 H14A 109.5
C13 C14 H14B 109.5
H14A C14 H14B 109.5
C13 C14 H14C 109.5
H14A C14 H14C 109.5
H14B C14 H14C 109.5
C13 C15 H15A 109.5
C13 C15 H15B 109.5
H15A C15 H15B 109.5
C13 C15 H15C 109.5
H15A C15 H15C 109.5
H15B C15 H15C 109.5
C13 C16 Cl1 111.98(14)
C13 C16 H16A 109.2
Cl1 C16 H16A 109.2
C13 C16 H16B 109.2
Cl1 C16 H16B 109.2
H16A C16 H16B 107.9

loop_
_geom_bond_atom_site_label_1
_geom_bond_atom_site_label_2
_geom_bond_distance
Cl1 C16 1.788(2)
F1 C9 1.359(2)
O1 C1 1.215(3)
O2 C3 1.373(2)
O2 C2 1.421(3)
O3 C12 1.221(2)
N1 C1 1.363(3)
N1 C4 1.418(2)
N1 C5 1.470(2)
N2 C12 1.358(2)
N2 C10 1.410(2)
N2 H2 0.8600
C1 C2 1.505(3)
C2 H2A 0.9700
C2 H2B 0.9700
C3 C8 1.376(3)
C3 C4 1.393(3)
C4 C11 1.387(3)
C5 C6 1.465(3)
C5 H5A 0.9700
C5 H5B 0.9700
C6 C7 1.163(4)
C7 H7 0.9300
C8 C9 1.368(3)
C8 H8 0.9300
C9 C10 1.387(3)
C10 C11 1.388(3)
C11 H11 0.9300
C12 C13 1.535(3)
C13 C16 1.522(3)
C13 C14 1.529(3)
C13 C15 1.546(3)
C14 H14A 0.9600
C14 H14B 0.9600
C14 H14C 0.9600
C15 H15A 0.9600
C15 H15B 0.9600
C15 H15C 0.9600
C16 H16A 0.9700
C16 H16B 0.9700

loop_
_geom_torsion_atom_site_label_1
_geom_torsion_atom_site_label_2
_geom_torsion_atom_site_label_3
_geom_torsion_atom_site_label_4
_geom_torsion
C4 N1 C1 O1 -178.8(2)
C5 N1 C1 O1 -1.3(3)
C4 N1 C1 C2 0.9(3)
C5 N1 C1 C2 178.38(19)
C3 O2 C2 C1 -49.2(2)
O1 C1 C2 O2 -147.2(2)
N1 C1 C2 O2 33.2(3)
C2 O2 C3 C8 -150.73(19)
C2 O2 C3 C4 32.1(3)
O2 C3 C4 C11 -179.73(18)
C8 C3 C4 C11 3.2(3)
O2 C3 C4 N1 2.0(3)
C8 C3 C4 N1 -175.07(18)
C1 N1 C4 C11 162.70(19)
C5 N1 C4 C11 -14.8(3)
C1 N1 C4 C3 -19.1(3)
C5 N1 C4 C3 163.41(18)
C1 N1 C5 C6 -98.3(2)
C4 N1 C5 C6 79.2(2)
N1 C5 C6 C7 -6(13)
O2 C3 C8 C9 -178.67(19)
C4 C3 C8 C9 -1.5(3)
C3 C8 C9 F1 179.41(19)
C3 C8 C9 C10 -1.3(3)
F1 C9 C10 C11 -178.30(18)
C8 C9 C10 C11 2.4(3)
F1 C9 C10 N2 2.3(3)
C8 C9 C10 N2 -176.9(2)
C12 N2 C10 C9 170.0(2)
C12 N2 C10 C11 -9.3(3)
C3 C4 C11 C10 -2.0(3)
N1 C4 C11 C10 176.17(18)
C9 C10 C11 C4 -0.7(3)
N2 C10 C11 C4 178.60(18)
C10 N2 C12 O3 1.0(3)
C10 N2 C12 C13 -178.22(18)
O3 C12 C13 C16 58.4(2)
N2 C12 C13 C16 -122.33(19)
O3 C12 C13 C14 -177.99(19)
N2 C12 C13 C14 1.3(3)
O3 C12 C13 C15 -56.3(2)
N2 C12 C13 C15 122.99(18)
C14 C13 C16 Cl1 -66.56(19)
C12 C13 C16 Cl1 59.65(19)
C15 C13 C16 Cl1 174.36(15)

loop_
_cod_related_entry_id
_cod_related_entry_database
_cod_related_entry_code
1 ChemSpider 21130387
